data_7023275
loop_
_publ_author_name
'Hausmann, David'
'Feldmann, Claus'

_publ_section_title
;
 The chain-like polynuclear coordination compounds (ZnBr2)n(18-crown-6)2
 (n = 4, 6, 8, 10) and [Zn5Br9][N(Tf2)].
;
_journal_issue 37
_journal_name_full 'Dalton transactions (Cambridge, England : 2003)'
_journal_page_first 13487
_journal_page_last 13494
_journal_paper_doi 10.1039/c3dt51130h
_journal_volume 42
_journal_year 2013
_chemical_formula_sum 'C24 H48 Br20 O12 Zn10'
_chemical_formula_weight 2780.52
_chemical_name_systematic
; 
 ? 
;
_space_group_IT_number 2
_symmetry_cell_setting triclinic
_symmetry_space_group_name_Hall '-P 1'
_symmetry_space_group_name_H-M 'P -1'
_atom_sites_solution_hydrogens geom
_atom_sites_solution_primary direct
_atom_sites_solution_secondary difmap
_audit_creation_method SHELXL-97
_cell_angle_alpha 101.09(3)
_cell_angle_beta 93.90(3)
_cell_angle_gamma 90.42(3)
_cell_formula_units_Z 1
_cell_length_a 7.4651(15)
_cell_length_b 12.263(3)
_cell_length_c 17.910(4)
_cell_measurement_temperature 200(2)
_cell_volume 1604.9(6)
_computing_cell_refinement 'CELL, SELECT (STOE)'
_computing_data_collection 'EXPOSE (STOE)'
_computing_data_reduction 'INTEGRATE (STOE)'
_computing_molecular_graphics 'DIAMOND, Crystal Impact'
_computing_publication_material 'SHELXL-97 (Sheldrick, 1997)'
_computing_structure_refinement 'SHELXL-97 (Sheldrick, 1997)'
_computing_structure_solution 'SHELXS-97 (Sheldrick, 1990)'
_diffrn_ambient_temperature 200(2)
_diffrn_measured_fraction_theta_full 0.942
_diffrn_measured_fraction_theta_max 0.914
_diffrn_radiation_monochromator graphite
_diffrn_radiation_source 'fine-focus sealed tube'
_diffrn_radiation_type MoK\a
_diffrn_radiation_wavelength 0.71073
_diffrn_reflns_av_R_equivalents 0.0584
_diffrn_reflns_av_sigmaI/netI 0.0741
_diffrn_reflns_limit_h_max 10
_diffrn_reflns_limit_h_min -9
_diffrn_reflns_limit_k_max 16
_diffrn_reflns_limit_k_min -16
_diffrn_reflns_limit_l_max 24
_diffrn_reflns_limit_l_min -24
_diffrn_reflns_number 15653
_diffrn_reflns_theta_full 25.00
_diffrn_reflns_theta_max 29.27
_diffrn_reflns_theta_min 1.69
_exptl_absorpt_coefficient_mu 16.20
_exptl_absorpt_correction_T_max 0.3223
_exptl_absorpt_correction_T_min 0.1409
_exptl_absorpt_correction_type numerical
_exptl_absorpt_process_details
'(X-RED, Data Reduction Program, Version 1.14, Stoe & Cie GmbH, Darmstadt 1999.; X-SHAPE, Crystal Optimisation for Numerical Absorption Correction, Version 1.06, Stoe & Cie GmbH, Darmstadt 1999.)'
_exptl_crystal_density_diffrn 2.877
_exptl_crystal_density_method 'not measured'
_exptl_crystal_F_000 1288
_exptl_crystal_size_max 0.35
_exptl_crystal_size_mid 0.16
_exptl_crystal_size_min 0.10
_refine_diff_density_max 1.159
_refine_diff_density_min -0.989
_refine_diff_density_rms 0.194
_refine_ls_extinction_coef 0.00064(14)
_refine_ls_extinction_expression Fc^*^=kFc[1+0.001xFc^2^\l^3^/sin(2\q)]^-1/4^
_refine_ls_extinction_method SHELXL
_refine_ls_goodness_of_fit_ref 0.978
_refine_ls_hydrogen_treatment constr
_refine_ls_matrix_type full
_refine_ls_number_parameters 296
_refine_ls_number_reflns 8003
_refine_ls_number_restraints 0
_refine_ls_restrained_S_all 0.978
_refine_ls_R_factor_all 0.0788
_refine_ls_R_factor_gt 0.0472
_refine_ls_shift/su_max 0.000
_refine_ls_shift/su_mean 0.000
_refine_ls_structure_factor_coef Fsqd
_refine_ls_weighting_details 'calc w=1/[\s^2^(Fo^2^)+(0.0543P)^2^+0.0000P] where P=(Fo^2^+2Fc^2^)/3'
_refine_ls_weighting_scheme calc
_refine_ls_wR_factor_gt 0.1045
_refine_ls_wR_factor_ref 0.1170
_reflns_number_gt 5367
_reflns_number_total 8003
_reflns_threshold_expression >2sigma(I)
_cod_data_source_file c3dt51130h.txt
_cod_data_source_block Compound-4_Zn10Br20(18c6)2
_cod_original_cell_volume 1604.8(6)
_cod_original_sg_symbol_H-M P-1
_cod_database_code 7023275

loop_
_symmetry_equiv_pos_as_xyz
'x, y, z'
'-x, -y, -z'

loop_
_atom_site_label
_atom_site_type_symbol
_atom_site_fract_x
_atom_site_fract_y
_atom_site_fract_z
_atom_site_U_iso_or_equiv
_atom_site_adp_type
_atom_site_occupancy
_atom_site_symmetry_multiplicity
_atom_site_calc_flag
_atom_site_refinement_flags
Br1 Br 1.23541(11) 0.36180(8) 0.34298(6) 0.0498(2) Uani 1 1 d .
Br2 Br 0.65182(9) 0.31794(6) 0.22396(4) 0.03077(16) Uani 1 1 d .
Br3 Br 0.70646(12) 0.40214(7) 0.02774(4) 0.03935(19) Uani 1 1 d .
Br4 Br 0.71292(12) 0.10640(7) 0.03574(5) 0.0409(2) Uani 1 1 d .
Br5 Br 0.36317(11) 0.20115(9) -0.12247(5) 0.0489(2) Uani 1 1 d .
Br6 Br 0.84497(10) 0.19485(7) -0.15846(5) 0.03836(19) Uani 1 1 d .
Br7 Br 0.52294(13) 0.34050(8) -0.29319(6) 0.0479(2) Uani 1 1 d .
Br8 Br 0.50556(12) 0.00561(7) -0.30539(4) 0.0423(2) Uani 1 1 d .
Br9 Br 0.90449(12) 0.13230(7) -0.39699(5) 0.0418(2) Uani 1 1 d .
Br10 Br 0.61051(12) -0.13356(7) -0.50991(5) 0.03987(19) Uani 1 1 d .
Zn1 Zn 0.92388(12) 0.35364(8) 0.31623(5) 0.0331(2) Uani 1 1 d .
Zn2 Zn 0.85222(11) 0.28670(7) 0.12265(5) 0.0317(2) Uani 1 1 d .
Zn3 Zn 0.65286(13) 0.22493(8) -0.05360(5) 0.0388(2) Uani 1 1 d .
Zn4 Zn 0.55238(14) 0.19146(8) -0.23357(5) 0.0392(2) Uani 1 1 d .
Zn5 Zn 0.62626(13) 0.04630(8) -0.42155(5) 0.0367(2) Uani 1 1 d .
O1 O 0.8666(7) 0.5253(4) 0.3295(3) 0.0364(12) Uani 1 1 d .
O2 O 0.8288(7) 0.3895(5) 0.4251(3) 0.0402(13) Uani 1 1 d .
O3 O 0.8687(8) 0.1928(5) 0.3392(3) 0.0388(13) Uani 1 1 d .
O4 O 1.0034(8) 0.1727(5) 0.1877(3) 0.0398(13) Uani 1 1 d .
O5 O 1.1013(8) 0.2738(5) 0.0778(3) 0.0421(14) Uani 1 1 d .
O6 O 0.9955(8) 0.4428(5) 0.1802(3) 0.0405(14) Uani 1 1 d .
C1 C 0.8512(12) 0.5725(7) 0.4082(5) 0.044(2) Uani 1 1 d .
H1A H 0.7931 0.6456 0.4134 0.053 Uiso 1 1 calc R
H1B H 0.9714 0.5829 0.4358 0.053 Uiso 1 1 calc R
C2 C 0.7396(13) 0.4930(8) 0.4395(5) 0.051(2) Uani 1 1 d .
H2A H 0.7303 0.5188 0.4950 0.061 Uiso 1 1 calc R
H2B H 0.6172 0.4856 0.4139 0.061 Uiso 1 1 calc R
C3 C 0.7406(12) 0.2953(8) 0.4448(5) 0.048(2) Uani 1 1 d .
H3A H 0.6190 0.2832 0.4185 0.057 Uiso 1 1 calc R
H3B H 0.7295 0.3069 0.5005 0.057 Uiso 1 1 calc R
C4 C 0.8548(14) 0.1994(8) 0.4195(5) 0.048(2) Uani 1 1 d .
H4A H 0.9751 0.2104 0.4470 0.058 Uiso 1 1 calc R
H4B H 0.7997 0.1302 0.4292 0.058 Uiso 1 1 calc R
C5 C 0.9629(12) 0.0985(7) 0.3015(5) 0.045(2) Uani 1 1 d .
H5A H 0.9239 0.0305 0.3187 0.054 Uiso 1 1 calc R
H5B H 1.0937 0.1096 0.3142 0.054 Uiso 1 1 calc R
C6 C 0.9237(13) 0.0859(6) 0.2190(5) 0.043(2) Uani 1 1 d .
H6A H 0.9684 0.0133 0.1935 0.051 Uiso 1 1 calc R
H6B H 0.7919 0.0854 0.2079 0.051 Uiso 1 1 calc R
C7 C 1.1843(10) 0.1552(7) 0.1654(5) 0.068(3) Uani 1 1 d .
H7A H 1.2187 0.0777 0.1664 0.082 Uiso 1 1 calc R
H7B H 1.2687 0.2057 0.2014 0.082 Uiso 1 1 calc R
C8 C 1.1933(10) 0.1772(7) 0.0892(5) 0.060(3) Uani 1 1 d R
H8A H 1.3209 0.1854 0.0789 0.072 Uiso 1 1 calc R
H8B H 1.1413 0.1125 0.0520 0.072 Uiso 1 1 calc R
C9 C 1.2000(17) 0.3751(9) 0.0897(10) 0.096(5) Uani 1 1 d .
H9A H 1.3293 0.3576 0.0906 0.115 Uiso 1 1 calc R
H9B H 1.1725 0.4104 0.0451 0.115 Uiso 1 1 calc R
C10 C 1.1729(18) 0.4508(12) 0.1533(9) 0.110(7) Uani 1 1 d .
H10A H 1.1912 0.5262 0.1428 0.133 Uiso 1 1 calc R
H10B H 1.2636 0.4407 0.1943 0.133 Uiso 1 1 calc R
C11 C 0.9099(14) 0.5460(7) 0.2030(5) 0.046(2) Uani 1 1 d .
H11A H 0.7783 0.5349 0.1931 0.055 Uiso 1 1 calc R
H11B H 0.9495 0.5994 0.1721 0.055 Uiso 1 1 calc R
C12 C 0.9526(13) 0.5940(7) 0.2862(5) 0.046(2) Uani 1 1 d .
H12A H 1.0841 0.5959 0.2983 0.055 Uiso 1 1 calc R
H12B H 0.9085 0.6708 0.2985 0.055 Uiso 1 1 calc R

loop_
_atom_site_aniso_label
_atom_site_aniso_U_11
_atom_site_aniso_U_22
_atom_site_aniso_U_33
_atom_site_aniso_U_23
_atom_site_aniso_U_13
_atom_site_aniso_U_12
Br1 0.0286(4) 0.0626(6) 0.0552(5) 0.0045(4) 0.0016(4) -0.0026(4)
Br2 0.0245(3) 0.0361(4) 0.0311(3) 0.0048(3) 0.0024(3) -0.0022(3)
Br3 0.0457(4) 0.0365(4) 0.0351(4) 0.0066(3) -0.0009(4) -0.0008(4)
Br4 0.0475(5) 0.0338(4) 0.0387(4) 0.0027(3) -0.0027(4) -0.0050(4)
Br5 0.0307(4) 0.0745(6) 0.0382(4) 0.0028(4) 0.0022(3) -0.0050(4)
Br6 0.0305(4) 0.0444(4) 0.0387(4) 0.0042(3) 0.0023(3) 0.0006(3)
Br7 0.0456(5) 0.0435(5) 0.0549(5) 0.0132(4) -0.0043(4) 0.0009(4)
Br8 0.0529(5) 0.0400(4) 0.0330(4) 0.0038(3) 0.0060(4) -0.0132(4)
Br9 0.0401(4) 0.0417(4) 0.0440(4) 0.0116(3) -0.0032(4) -0.0099(4)
Br10 0.0414(4) 0.0367(4) 0.0385(4) 0.0008(3) -0.0008(4) 0.0023(3)
Zn1 0.0297(4) 0.0384(5) 0.0304(4) 0.0052(3) 0.0015(4) -0.0020(4)
Zn2 0.0285(4) 0.0351(4) 0.0307(4) 0.0042(3) 0.0031(4) -0.0019(4)
Zn3 0.0365(5) 0.0456(5) 0.0320(4) 0.0026(4) -0.0003(4) -0.0026(4)
Zn4 0.0414(5) 0.0398(5) 0.0343(5) 0.0032(4) -0.0002(4) -0.0030(4)
Zn5 0.0395(5) 0.0388(5) 0.0308(4) 0.0052(4) 0.0001(4) -0.0069(4)
O1 0.039(3) 0.034(3) 0.031(3) -0.004(2) 0.002(2) 0.000(2)
O2 0.031(3) 0.058(4) 0.032(3) 0.009(3) 0.004(2) 0.001(3)
O3 0.040(3) 0.042(3) 0.038(3) 0.019(2) 0.005(3) 0.002(3)
O4 0.032(3) 0.043(3) 0.049(3) 0.019(3) 0.009(3) 0.006(2)
O5 0.036(3) 0.043(3) 0.049(3) 0.007(3) 0.024(3) 0.003(2)
O6 0.040(3) 0.040(3) 0.039(3) 0.000(2) 0.007(3) -0.013(3)
C1 0.046(5) 0.042(4) 0.037(4) -0.007(3) -0.004(4) 0.002(4)
C2 0.050(5) 0.062(6) 0.037(4) -0.001(4) 0.008(4) 0.011(5)
C3 0.043(5) 0.071(6) 0.034(4) 0.020(4) 0.007(4) -0.016(5)
C4 0.056(6) 0.060(5) 0.034(4) 0.023(4) 0.000(4) -0.014(5)
C5 0.040(4) 0.039(4) 0.059(5) 0.022(4) -0.002(4) 0.001(4)
C6 0.048(5) 0.028(4) 0.053(5) 0.008(3) 0.004(4) -0.004(4)
C7 0.047(6) 0.095(9) 0.072(7) 0.034(7) 0.021(6) 0.019(6)
C8 0.048(5) 0.052(6) 0.085(8) 0.018(5) 0.024(6) 0.019(5)
C9 0.067(7) 0.052(6) 0.174(15) 0.015(8) 0.072(9) -0.012(6)
C10 0.082(9) 0.110(11) 0.116(11) -0.054(9) 0.072(9) -0.059(8)
C11 0.066(6) 0.030(4) 0.041(4) 0.001(3) 0.006(4) -0.009(4)
C12 0.047(5) 0.041(4) 0.049(5) 0.005(4) 0.006(4) -0.008(4)

loop_
_atom_type_symbol
_atom_type_description
_atom_type_scat_dispersion_real
_atom_type_scat_dispersion_imag
_atom_type_scat_source
C C 0.0033 0.0016 'International Tables Vol C Tables 4.2.6.8 and 6.1.1.4'
H H 0.0000 0.0000 'International Tables Vol C Tables 4.2.6.8 and 6.1.1.4'
O O 0.0106 0.0060 'International Tables Vol C Tables 4.2.6.8 and 6.1.1.4'
Zn Zn 0.2839 1.4301 'International Tables Vol C Tables 4.2.6.8 and 6.1.1.4'
Br Br -0.2901 2.4595 'International Tables Vol C Tables 4.2.6.8 and 6.1.1.4'

loop_
_geom_angle_atom_site_label_1
_geom_angle_atom_site_label_2
_geom_angle_atom_site_label_3
_geom_angle
_geom_angle_site_symmetry_1
_geom_angle_site_symmetry_3
Zn2 Br2 Zn1 87.82(4) . .
Zn3 Br3 Zn2 84.03(5) . .
Zn3 Br4 Zn2 83.92(4) . .
Zn3 Br5 Zn4 81.60(4) . .
Zn3 Br6 Zn4 81.80(4) . .
Zn4 Br8 Zn5 94.67(5) . .
Zn5 Br10 Zn5 83.96(5) . 2_654
O2 Zn1 O1 77.4(2) . .
O2 Zn1 O3 77.1(2) . .
O1 Zn1 O3 150.3(2) . .
O2 Zn1 Br1 102.32(16) . .
O1 Zn1 Br1 100.77(16) . .
O3 Zn1 Br1 99.24(17) . .
O2 Zn1 Br2 106.35(16) . .
O1 Zn1 Br2 87.22(16) . .
O3 Zn1 Br2 85.65(17) . .
Br1 Zn1 Br2 151.28(5) . .
O5 Zn2 O6 76.3(2) . .
O5 Zn2 O4 75.9(2) . .
O6 Zn2 O4 96.8(2) . .
O5 Zn2 Br2 154.73(18) . .
O6 Zn2 Br2 87.30(14) . .
O4 Zn2 Br2 87.31(14) . .
O5 Zn2 Br3 96.17(18) . .
O6 Zn2 Br3 86.60(17) . .
O4 Zn2 Br3 170.26(14) . .
Br2 Zn2 Br3 102.01(5) . .
O5 Zn2 Br4 95.87(16) . .
O6 Zn2 Br4 170.61(14) . .
O4 Zn2 Br4 86.20(16) . .
Br2 Zn2 Br4 101.77(4) . .
Br3 Zn2 Br4 89.11(4) . .
Br4 Zn3 Br3 100.13(5) . .
Br4 Zn3 Br5 116.15(5) . .
Br3 Zn3 Br5 114.91(6) . .
Br4 Zn3 Br6 113.77(6) . .
Br3 Zn3 Br6 112.32(5) . .
Br5 Zn3 Br6 100.22(5) . .
Br7 Zn4 Br8 120.26(5) . .
Br7 Zn4 Br6 112.27(5) . .
Br8 Zn4 Br6 106.85(6) . .
Br7 Zn4 Br5 113.92(6) . .
Br8 Zn4 Br5 104.79(5) . .
Br6 Zn4 Br5 95.71(5) . .
Br9 Zn5 Br10 116.30(6) . .
Br9 Zn5 Br10 118.62(5) . 2_654
Br10 Zn5 Br10 96.04(5) . 2_654
Br9 Zn5 Br8 111.99(5) . .
Br10 Zn5 Br8 103.93(5) . .
Br10 Zn5 Br8 108.04(5) 2_654 .
C12 O1 C1 115.9(6) . .
C12 O1 Zn1 120.8(5) . .
C1 O1 Zn1 110.3(5) . .
C2 O2 C3 117.2(6) . .
C2 O2 Zn1 112.7(5) . .
C3 O2 Zn1 112.5(5) . .
C4 O3 C5 115.3(7) . .
C4 O3 Zn1 110.2(5) . .
C5 O3 Zn1 119.6(4) . .
C6 O4 C7 116.3(6) . .
C6 O4 Zn2 125.2(5) . .
C7 O4 Zn2 112.5(4) . .
C9 O5 C8 118.1(8) . .
C9 O5 Zn2 114.2(5) . .
C8 O5 Zn2 113.1(4) . .
C11 O6 C10 115.3(8) . .
C11 O6 Zn2 124.1(5) . .
C10 O6 Zn2 111.6(5) . .
O1 C1 C2 106.6(6) . .
O2 C2 C1 105.9(7) . .
O2 C3 C4 105.8(6) . .
O3 C4 C3 106.2(7) . .
O3 C5 C6 108.8(8) . .
O4 C6 C5 113.1(7) . .
O4 C7 C8 108.7(4) . .
O5 C8 C7 113.3(4) . .
C10 C9 O5 117.4(9) . .
C9 C10 O6 113.5(9) . .
O6 C11 C12 111.8(8) . .
O1 C12 C11 108.0(6) . .

loop_
_geom_bond_atom_site_label_1
_geom_bond_atom_site_label_2
_geom_bond_distance
_geom_bond_site_symmetry_2
Br1 Zn1 2.3398(13) .
Br2 Zn2 2.4057(12) .
Br2 Zn1 2.5099(14) .
Br3 Zn3 2.3863(14) .
Br3 Zn2 2.6028(15) .
Br4 Zn3 2.3835(15) .
Br4 Zn2 2.6104(15) .
Br5 Zn3 2.4027(15) .
Br5 Zn4 2.5023(14) .
Br6 Zn3 2.4140(14) .
Br6 Zn4 2.4818(15) .
Br7 Zn4 2.2920(15) .
Br8 Zn4 2.4022(14) .
Br8 Zn5 2.4569(13) .
Br9 Zn5 2.2988(14) .
Br10 Zn5 2.4517(14) .
Br10 Zn5 2.4524(16) 2_654
Zn1 O2 2.089(5) .
Zn1 O1 2.122(6) .
Zn1 O3 2.134(5) .
Zn2 O5 2.071(5) .
Zn2 O6 2.221(5) .
Zn2 O4 2.249(6) .
Zn5 Br10 2.4524(16) 2_654
O1 C12 1.427(10) .
O1 C1 1.429(9) .
O2 C2 1.424(11) .
O2 C3 1.439(10) .
O3 C4 1.435(9) .
O3 C5 1.437(11) .
O4 C6 1.438(9) .
O4 C7 1.440(8) .
O5 C9 1.412(11) .
O5 C8 1.415(10) .
O6 C11 1.423(11) .
O6 C10 1.448(11) .
C1 C2 1.491(13) .
C3 C4 1.476(14) .
C5 C6 1.464(13) .
C7 C8 1.4478 .
C9 C10 1.353(16) .
C11 C12 1.504(12) .
